data_7121726
loop_
_publ_author_name
'Hanke, Felix'
'Pugh, Chloe J.'
'Kay, Ellis F.'
'Taylor, Joshua B.'
'Todd, Stephen M.'
'Robertson, Craig M.'
'Slater, Benjamin J.'
'Steiner, Alexander'

_publ_section_title
;
 The simplest supramolecular helix.
;
_journal_issue 47
_journal_name_full 'Chemical communications (Cambridge, England)'
_journal_page_first 6012
_journal_page_last 6015
_journal_paper_doi 10.1039/c8cc03295e
_journal_volume 54
_journal_year 2018
_chemical_formula_moiety 'C8 H19 N'
_chemical_formula_sum 'C8 H19 N'
_chemical_formula_weight 129.24
_chemical_melting_point 211
_chemical_name_common dibutylamine
_chemical_name_systematic Dibutylamine
_space_group_crystal_system orthorhombic
_space_group_IT_number 57
_space_group_name_Hall '-P 2c 2b'
_space_group_name_H-M_alt 'P b c m'
_symmetry_space_group_name_Hall '-P 2c 2b'
_symmetry_space_group_name_H-M 'P b c m'
_audit_block_doi 10.5517/ccdc.csd.cc1z9pqp
_audit_creation_method SHELXL-2014/7
_audit_update_record
;
2018-02-28 deposited with the CCDC.
2018-05-24 downloaded from the CCDC.
;
_cell_angle_alpha 90
_cell_angle_beta 90
_cell_angle_gamma 90
_cell_formula_units_Z 4
_cell_length_a 4.8201(15)
_cell_length_b 7.003(2)
_cell_length_c 26.028(8)
_cell_measurement_reflns_used 3400
_cell_measurement_temperature 100(2)
_cell_measurement_theta_max 52.600
_cell_measurement_theta_min 6.261
_cell_volume 878.6(5)
_computing_cell_refinement 'Bruker Apex'
_computing_data_collection 'Bruker Apex'
_computing_data_reduction 'Bruker Apex'
_computing_structure_refinement 'SHELXL-2014/7 (Sheldrick, 2014)'
_diffrn_ambient_temperature 100(2)
_diffrn_measured_fraction_theta_full 0.960
_diffrn_measured_fraction_theta_max 0.946
_diffrn_measurement_device_type 'Bruker Smart Apex'
_diffrn_measurement_method \w-scans
_diffrn_radiation_type MoK\a
_diffrn_radiation_wavelength 0.71073
_diffrn_reflns_av_R_equivalents 0.0392
_diffrn_reflns_av_unetI/netI 0.0220
_diffrn_reflns_Laue_measured_fraction_full 0.960
_diffrn_reflns_Laue_measured_fraction_max 0.946
_diffrn_reflns_limit_h_max 6
_diffrn_reflns_limit_h_min -2
_diffrn_reflns_limit_k_max 7
_diffrn_reflns_limit_k_min -5
_diffrn_reflns_limit_l_max 31
_diffrn_reflns_limit_l_min -32
_diffrn_reflns_number 11205
_diffrn_reflns_point_group_measured_fraction_full 0.960
_diffrn_reflns_point_group_measured_fraction_max 0.946
_diffrn_reflns_theta_full 25.242
_diffrn_reflns_theta_max 26.429
_diffrn_reflns_theta_min 3.131
_diffrn_source sealed-tube
_exptl_absorpt_coefficient_mu 0.056
_exptl_absorpt_correction_T_max 0.7454
_exptl_absorpt_correction_T_min 0.4576
_exptl_absorpt_correction_type multi-scan
_exptl_absorpt_process_details SADABS
_exptl_crystal_colour colourless
_exptl_crystal_density_diffrn 0.977
_exptl_crystal_description cylinder
_exptl_crystal_F_000 296
_exptl_crystal_recrystallization_method 'From the Melt'
_exptl_crystal_size_rad 0.25
_refine_diff_density_max 0.305
_refine_diff_density_min -0.245
_refine_diff_density_rms 0.060
_refine_ls_extinction_method none
_refine_ls_goodness_of_fit_ref 1.026
_refine_ls_hydrogen_treatment mixed
_refine_ls_matrix_type full
_refine_ls_number_parameters 47
_refine_ls_number_reflns 874
_refine_ls_number_restraints 0
_refine_ls_restrained_S_all 1.026
_refine_ls_R_factor_all 0.0587
_refine_ls_R_factor_gt 0.0500
_refine_ls_shift/su_max 0.000
_refine_ls_shift/su_mean 0.000
_refine_ls_structure_factor_coef Fsqd
_refine_ls_weighting_details 'w=1/[\s^2^(Fo^2^)+(0.1080P)^2^+0.3217P] where P=(Fo^2^+2Fc^2^)/3'
_refine_ls_weighting_scheme calc
_refine_ls_wR_factor_gt 0.1683
_refine_ls_wR_factor_ref 0.1806
_reflns_Friedel_coverage 0.000
_reflns_number_gt 723
_reflns_number_total 874
_reflns_threshold_expression 'I > 2\s(I)'
_cod_data_source_file c8cc03295e2.cif
_cod_data_source_block DBA100K_0m
_cod_depositor_comments 'Adding full bibliography for 7121726--7121736.cif.'
_cod_original_cell_volume 878.5(5)
_cod_database_code 7121726
_shelx_shelxl_version_number 2014/7
_shelx_space_group_comment
;
The symmetry employed for this shelxl refinement is uniquely defined
by the following loop, which should always be used as a source of
symmetry information in preference to the above space-group names.
They are only intended as comments.
;

loop_
_space_group_symop_operation_xyz
'x, y, z'
'-x, -y, z+1/2'
'-x, y+1/2, -z+1/2'
'x, -y+1/2, -z'
'-x, -y, -z'
'x, y, -z-1/2'
'x, -y-1/2, z-1/2'
'-x, y-1/2, z'

loop_
_atom_site_label
_atom_site_type_symbol
_atom_site_fract_x
_atom_site_fract_y
_atom_site_fract_z
_atom_site_U_iso_or_equiv
_atom_site_adp_type
_atom_site_occupancy
_atom_site_site_symmetry_order
_atom_site_calc_flag
_atom_site_refinement_flags_posn
_atom_site_refinement_flags_adp
_atom_site_refinement_flags_occupancy
N1 N 0.8302(3) 0.0610(3) 0.2500 0.0183(5) Uani 1 2 d S T P
H1 H 0.819(5) -0.064(4) 0.2500 0.035(7) Uiso 1 2 d S . P
C1 C 0.6949(2) 0.1337(2) 0.29629(4) 0.0171(4) Uani 1 1 d . . .
H1A H 0.4938 0.1058 0.2945 0.020 Uiso 1 1 calc R U .
H1B H 0.7179 0.2740 0.2979 0.020 Uiso 1 1 calc R U .
C2 C 0.8145(2) 0.0449(2) 0.34466(4) 0.0169(4) Uani 1 1 d . . .
H2A H 1.0172 0.0678 0.3456 0.020 Uiso 1 1 calc R U .
H2B H 0.7841 -0.0949 0.3437 0.020 Uiso 1 1 calc R U .
C3 C 0.6838(2) 0.12614(19) 0.39325(4) 0.0193(4) Uani 1 1 d . . .
H3A H 0.7169 0.2656 0.3943 0.023 Uiso 1 1 calc R U .
H3B H 0.4807 0.1054 0.3919 0.023 Uiso 1 1 calc R U .
C4 C 0.7973(3) 0.0366(2) 0.44220(5) 0.0247(5) Uani 1 1 d . . .
H4A H 0.7053 0.0937 0.4721 0.037 Uiso 1 1 calc R U .
H4B H 0.9975 0.0597 0.4443 0.037 Uiso 1 1 calc R U .
H4C H 0.7621 -0.1012 0.4417 0.037 Uiso 1 1 calc R U .

loop_
_atom_site_aniso_label
_atom_site_aniso_U_11
_atom_site_aniso_U_22
_atom_site_aniso_U_33
_atom_site_aniso_U_23
_atom_site_aniso_U_13
_atom_site_aniso_U_12
N1 0.0224(8) 0.0184(10) 0.0142(8) 0.000 0.000 0.0028(6)
C1 0.0203(8) 0.0151(9) 0.0158(7) -0.0016(4) 0.0007(4) 0.0005(4)
C2 0.0202(7) 0.0141(9) 0.0163(7) -0.0010(4) -0.0001(4) 0.0010(4)
C3 0.0241(7) 0.0169(9) 0.0170(7) -0.0017(4) 0.0003(4) 0.0009(4)
C4 0.0343(8) 0.0237(9) 0.0162(6) -0.0007(5) -0.0003(5) 0.0002(5)

loop_
_atom_type_symbol
_atom_type_description
_atom_type_scat_dispersion_real
_atom_type_scat_dispersion_imag
_atom_type_scat_source
C C 0.0033 0.0016 'International Tables Vol C Tables 4.2.6.8 and 6.1.1.4'
H H 0.0000 0.0000 'International Tables Vol C Tables 4.2.6.8 and 6.1.1.4'
N N 0.0061 0.0033 'International Tables Vol C Tables 4.2.6.8 and 6.1.1.4'

loop_
_citation_id
_citation_doi
_citation_year
1 10.1039/C8CC03295E 2018

loop_
_geom_angle_atom_site_label_1
_geom_angle_atom_site_label_2
_geom_angle_atom_site_label_3
_geom_angle
_geom_angle_site_symmetry_3
C1 N1 C1 111.05(14) 6_556
N1 C1 C2 111.82(11) .
C1 C2 C3 112.25(11) .
C4 C3 C2 113.11(11) .

loop_
_geom_bond_atom_site_label_1
_geom_bond_atom_site_label_2
_geom_bond_distance
_geom_bond_site_symmetry_2
N1 C1 1.4614(14) .
N1 C1 1.4615(14) 6_556
C1 C2 1.5178(15) .
C2 C3 1.5234(15) .
C3 C4 1.5216(16) .
